data_4123370
loop_
_publ_author_name
'Panda, Manas K.'
'Run\<cevski, Tom\<ce'
'Husain, Ahmad'
'Dinnebier, Robert E.'
'Naumov, Pan\<ce'

_publ_section_title
;
 Perpetually self-propelling chiral single crystals.
;
_journal_issue 5
_journal_name_full 'Journal of the American Chemical Society'
_journal_page_first 1895
_journal_page_last 1902
_journal_paper_doi 10.1021/ja5111927
_journal_volume 137
_journal_year 2015
_chemical_formula_sum 'C5 H7 N O3'
_chemical_formula_weight 129.12
_chemical_name_common 'Rec-PGA 273K'
_chemical_name_systematic
;
 ?
;
_space_group_crystal_system monoclinic
_space_group_IT_number 14
_space_group_name_Hall '-P 2yn'
_space_group_name_H-M_alt 'P 1 21/n 1'
_symmetry_space_group_name_Hall '-P 2yn'
_symmetry_space_group_name_H-M 'P 1 21/n 1'
_atom_sites_solution_hydrogens mixed
_audit_creation_method SHELXL-2013
_cell_angle_alpha 90
_cell_angle_beta 115.482(3)
_cell_angle_gamma 90
_cell_formula_units_Z 4
_cell_length_a 7.9568(17)
_cell_length_b 8.7449(19)
_cell_length_c 9.098(2)
_cell_measurement_reflns_used 2180
_cell_measurement_temperature 268(2)
_cell_measurement_theta_max 27.65
_cell_measurement_theta_min 3.40
_cell_volume 571.5(2)
_computing_cell_refinement 'Bruker SAINT'
_computing_data_collection 'Bruker APEX2'
_computing_data_reduction 'Bruker SAINT'
_computing_molecular_graphics 'Bruker SHELXTL'
_computing_publication_material 'Bruker SHELXTL'
_computing_structure_refinement 'SHELXL-2013 (Sheldrick, 2013)'
_computing_structure_solution 'SHELXS-97 (Sheldrick 2008)'
_diffrn_ambient_temperature 268(2)
_diffrn_measured_fraction_theta_full 1.000
_diffrn_measured_fraction_theta_max 0.999
_diffrn_measurement_device_type 'Bruker APEX-II CCD'
_diffrn_measurement_method '\f and \w scans'
_diffrn_radiation_type MoK\a
_diffrn_radiation_wavelength 0.71073
_diffrn_reflns_av_R_equivalents 0.0320
_diffrn_reflns_av_unetI/netI 0.0255
_diffrn_reflns_Laue_measured_fraction_full 1.000
_diffrn_reflns_Laue_measured_fraction_max 0.999
_diffrn_reflns_limit_h_max 10
_diffrn_reflns_limit_h_min -10
_diffrn_reflns_limit_k_max 11
_diffrn_reflns_limit_k_min -11
_diffrn_reflns_limit_l_max 12
_diffrn_reflns_limit_l_min -12
_diffrn_reflns_number 8287
_diffrn_reflns_point_group_measured_fraction_full 1.000
_diffrn_reflns_point_group_measured_fraction_max 0.999
_diffrn_reflns_theta_full 25.242
_diffrn_reflns_theta_max 28.243
_diffrn_reflns_theta_min 2.853
_exptl_absorpt_coefficient_mu 0.125
_exptl_absorpt_process_details SADBAS
_exptl_crystal_colour colorless
_exptl_crystal_density_diffrn 1.489
_exptl_crystal_description block
_exptl_crystal_F_000 268
_exptl_crystal_size_max 0.30
_exptl_crystal_size_mid 0.22
_exptl_crystal_size_min 0.20
_refine_diff_density_max 0.313
_refine_diff_density_min -0.183
_refine_diff_density_rms 0.043
_refine_ls_extinction_method none
_refine_ls_goodness_of_fit_ref 1.013
_refine_ls_hydrogen_treatment mixed
_refine_ls_matrix_type full
_refine_ls_number_parameters 87
_refine_ls_number_reflns 1412
_refine_ls_number_restraints 0
_refine_ls_restrained_S_all 1.013
_refine_ls_R_factor_all 0.0625
_refine_ls_R_factor_gt 0.0414
_refine_ls_shift/su_max 0.003
_refine_ls_shift/su_mean 0.001
_refine_ls_structure_factor_coef Fsqd
_refine_ls_weighting_details 'w=1/[\s^2^(Fo^2^)+(0.0504P)^2^+0.2280P] where P=(Fo^2^+2Fc^2^)/3'
_refine_ls_weighting_scheme calc
_refine_ls_wR_factor_gt 0.0978
_refine_ls_wR_factor_ref 0.1109
_reflns_Friedel_coverage 0.000
_reflns_number_gt 1051
_reflns_number_total 1412
_reflns_threshold_expression 'I > 2\s(I)'
_cod_data_source_file ja5111927_si_019.cif
_cod_data_source_block RacPGA270K
_cod_depositor_comments 'Adding full bibliography for 4123369--4123385.cif.'
_cod_database_code 4123370
_shelx_space_group_comment
;
The symmetry employed for this shelxl refinement is uniquely defined
by the following loop, which should always be used as a source of
symmetry information in preference to the above space-group names.
They are only intended as comments.
;
_shelxl_version_number 2013-4

loop_
_space_group_symop_operation_xyz
'x, y, z'
'-x+1/2, y+1/2, -z+1/2'
'-x, -y, -z'
'x-1/2, -y-1/2, z-1/2'

loop_
_atom_site_label
_atom_site_type_symbol
_atom_site_fract_x
_atom_site_fract_y
_atom_site_fract_z
_atom_site_U_iso_or_equiv
_atom_site_adp_type
_atom_site_occupancy
_atom_site_site_symmetry_order
_atom_site_calc_flag
_atom_site_refinement_flags_posn
_atom_site_refinement_flags_adp
O3 O 0.34160(16) 0.55234(13) 0.30955(14) 0.0363(3) Uani 1 1 d . .
O1 O 0.09581(17) 0.88844(14) 0.71726(16) 0.0407(3) Uani 1 1 d . .
H1 H 0.0063 0.8955 0.7392 0.061 Uiso 1 1 calc R U
N1 N 0.23242(18) 0.61404(16) 0.49529(17) 0.0291(3) Uani 1 1 d . .
O2 O -0.05861(18) 0.68809(16) 0.57233(19) 0.0547(4) Uani 1 1 d . .
C5 C 0.3333(2) 0.63954(18) 0.41339(19) 0.0272(3) Uani 1 1 d . .
C2 C 0.2584(2) 0.72778(17) 0.61958(19) 0.0266(3) Uani 1 1 d . .
H2A H 0.3494 0.6892 0.7250 0.032 Uiso 1 1 calc R U
C1 C 0.0798(2) 0.76448(18) 0.63189(19) 0.0297(4) Uani 1 1 d . .
C3 C 0.3446(2) 0.86292(18) 0.5683(2) 0.0341(4) Uani 1 1 d . .
H3B H 0.2497 0.9358 0.5035 0.041 Uiso 1 1 calc R U
H3A H 0.4368 0.9149 0.6628 0.041 Uiso 1 1 calc R U
C4 C 0.4346(2) 0.78892(19) 0.4681(2) 0.0365(4) Uani 1 1 d . .
H4B H 0.4186 0.8523 0.3755 0.044 Uiso 1 1 calc R U
H4A H 0.5665 0.7722 0.5338 0.044 Uiso 1 1 calc R U
H2 H 0.180(3) 0.529(2) 0.491(2) 0.042(5) Uiso 1 1 d . .

loop_
_atom_site_aniso_label
_atom_site_aniso_U_11
_atom_site_aniso_U_22
_atom_site_aniso_U_33
_atom_site_aniso_U_23
_atom_site_aniso_U_13
_atom_site_aniso_U_12
O3 0.0443(7) 0.0367(7) 0.0378(7) -0.0066(5) 0.0270(6) -0.0069(5)
O1 0.0450(7) 0.0369(7) 0.0518(8) -0.0177(6) 0.0319(6) -0.0114(5)
N1 0.0361(7) 0.0219(7) 0.0360(8) -0.0040(5) 0.0219(6) -0.0079(5)
O2 0.0472(7) 0.0483(8) 0.0829(11) -0.0325(8) 0.0414(7) -0.0225(6)
C5 0.0282(7) 0.0261(8) 0.0292(8) 0.0030(6) 0.0141(6) -0.0001(6)
C2 0.0316(7) 0.0231(7) 0.0260(8) -0.0010(6) 0.0132(6) -0.0025(6)
C1 0.0377(8) 0.0253(8) 0.0310(8) -0.0030(6) 0.0193(7) -0.0054(6)
C3 0.0383(8) 0.0255(8) 0.0428(10) -0.0030(7) 0.0215(7) -0.0082(6)
C4 0.0391(8) 0.0312(9) 0.0473(10) -0.0011(7) 0.0261(8) -0.0092(7)

loop_
_atom_type_symbol
_atom_type_description
_atom_type_scat_dispersion_real
_atom_type_scat_dispersion_imag
_atom_type_scat_source
C C 0.0033 0.0016 'International Tables Vol C Tables 4.2.6.8 and 6.1.1.4'
H H 0.0000 0.0000 'International Tables Vol C Tables 4.2.6.8 and 6.1.1.4'
N N 0.0061 0.0033 'International Tables Vol C Tables 4.2.6.8 and 6.1.1.4'
O O 0.0106 0.0060 'International Tables Vol C Tables 4.2.6.8 and 6.1.1.4'

loop_
_geom_angle_atom_site_label_1
_geom_angle_atom_site_label_2
_geom_angle_atom_site_label_3
_geom_angle
C5 N1 C2 113.81(13)
O3 C5 N1 124.63(14)
O3 C5 C4 126.25(14)
N1 C5 C4 109.12(14)
N1 C2 C1 112.36(12)
N1 C2 C3 102.90(12)
C1 C2 C3 114.64(13)
O2 C1 O1 124.49(15)
O2 C1 C2 124.01(14)
O1 C1 C2 111.49(13)
C4 C3 C2 103.93(13)
C5 C4 C3 104.12(13)

loop_
_geom_bond_atom_site_label_1
_geom_bond_atom_site_label_2
_geom_bond_distance
O3 C5 1.2377(19)
O1 C1 1.3074(19)
N1 C5 1.3283(19)
N1 C2 1.452(2)
O2 C1 1.1995(19)
C5 C4 1.503(2)
C2 C1 1.508(2)
C2 C3 1.536(2)
C3 C4 1.525(2)

loop_
_geom_hbond_atom_site_label_D
_geom_hbond_atom_site_label_H
_geom_hbond_atom_site_label_A
_geom_hbond_distance_DH
_geom_hbond_distance_HA
_geom_hbond_distance_DA
_geom_hbond_angle_DHA
_geom_hbond_site_symmetry_A
O1 H1 O3 0.82 1.75 2.5546(16) 167.0 4_576
N1 H2 O2 0.84(2) 2.10(2) 2.9223(19) 165.4(19) 3_566

loop_
_geom_torsion_atom_site_label_1
_geom_torsion_atom_site_label_2
_geom_torsion_atom_site_label_3
_geom_torsion_atom_site_label_4
_geom_torsion
C2 N1 C5 O3 175.26(15)
C2 N1 C5 C4 -4.39(18)
C5 N1 C2 C1 142.26(14)
C5 N1 C2 C3 18.43(17)
N1 C2 C1 O2 14.6(2)
C3 C2 C1 O2 131.68(18)
N1 C2 C1 O1 -166.22(13)
C3 C2 C1 O1 -49.20(19)
N1 C2 C3 C4 -24.08(16)
C1 C2 C3 C4 -146.40(14)
O3 C5 C4 C3 168.56(15)
N1 C5 C4 C3 -11.79(18)
C2 C3 C4 C5 21.98(17)
